data_2239337
loop_
_publ_author_name
'Wang, Xiao-Juan'
'Feng, Yun-Long'

_publ_section_title
;
 Bis[\m-1,3-bis(1<i>H</i>-imidazol-1-yl)propane-\k^2^<i>N</i>^3^:<i>N</i>^3'^]bis(dichloridozinc)
 dihydrate
;
_journal_coeditor_code WM5017
_journal_issue 5
_journal_name_full 'Acta Crystallographica Section E'
_journal_page_first m184
_journal_paper_doi 10.1107/S1600536814008162
_journal_volume 70
_journal_year 2014
_chemical_formula_iupac '[Zn2 Cl4 (C9 H12 N4)2], 2H2 O'
_chemical_formula_moiety 'C18 H24 Cl4 N8 Zn2, 2(H2 O)'
_chemical_formula_sum 'C18 H28 Cl4 N8 O2 Zn2'
_chemical_formula_weight 661.02
_chemical_name_systematic
'Bis[\m-1,3-bis(1<i>H</i>-imidazol-1-yl)propane-\k^2^<i>N</i>^3^:<i>N</i>^3'^]bis(dichloridozinc) dihydrate'
_space_group_IT_number 14
_symmetry_cell_setting monoclinic
_symmetry_space_group_name_Hall '-P 2ybc'
_symmetry_space_group_name_H-M 'P 1 21/c 1'
_atom_sites_solution_hydrogens geom
_atom_sites_solution_primary direct
_atom_sites_solution_secondary difmap
_audit_creation_method SHELXL-97
_cell_angle_alpha 90.00
_cell_angle_beta 93.704(2)
_cell_angle_gamma 90.00
_cell_formula_units_Z 2
_cell_length_a 10.1378(4)
_cell_length_b 9.7173(4)
_cell_length_c 13.8801(6)
_cell_measurement_reflns_used 6173
_cell_measurement_temperature 296(2)
_cell_measurement_theta_max 27.60
_cell_measurement_theta_min 2.01
_cell_volume 1364.50(10)
_computing_cell_refinement 'SAINT (Bruker, 2006)'
_computing_data_collection 'APEX2 (Bruker, 2006)'
_computing_data_reduction 'SAINT (Bruker, 2006)'
_computing_molecular_graphics 'DIAMOND (Brandenburg, 1999)'
_computing_publication_material 'publCIF (Westrip, 2010)'
_computing_structure_refinement 'SHELXL97 (Sheldrick, 2008)'
_computing_structure_solution 'SHELXS97 (Sheldrick, 2008)'
_diffrn_ambient_temperature 296(2)
_diffrn_measured_fraction_theta_full 0.997
_diffrn_measured_fraction_theta_max 0.997
_diffrn_measurement_device_type 'Bruker APEXII CCD'
_diffrn_measurement_method '\w and \f-scans'
_diffrn_radiation_monochromator graphite
_diffrn_radiation_source 'fine-focus sealed tube'
_diffrn_radiation_type MoK\a
_diffrn_radiation_wavelength 0.71073
_diffrn_reflns_av_R_equivalents 0.0333
_diffrn_reflns_av_sigmaI/netI 0.0211
_diffrn_reflns_limit_h_max 13
_diffrn_reflns_limit_h_min -13
_diffrn_reflns_limit_k_max 12
_diffrn_reflns_limit_k_min -11
_diffrn_reflns_limit_l_max 18
_diffrn_reflns_limit_l_min -18
_diffrn_reflns_number 21184
_diffrn_reflns_theta_full 27.60
_diffrn_reflns_theta_max 27.60
_diffrn_reflns_theta_min 2.01
_diffrn_standards_decay_% 0
_exptl_absorpt_coefficient_mu 2.181
_exptl_absorpt_correction_T_max .770
_exptl_absorpt_correction_T_min .631
_exptl_absorpt_correction_type multi-scan
_exptl_absorpt_process_details
;
(<i>SADABS</i>; Bruker, 2006)
;
_exptl_crystal_colour colourless
_exptl_crystal_density_diffrn 1.609
_exptl_crystal_density_method 'not measured'
_exptl_crystal_description block
_exptl_crystal_F_000 672
_exptl_crystal_size_max .25
_exptl_crystal_size_mid .18
_exptl_crystal_size_min .12
_refine_diff_density_max 0.550
_refine_diff_density_min -0.233
_refine_ls_extinction_method none
_refine_ls_goodness_of_fit_ref 1.036
_refine_ls_hydrogen_treatment constr
_refine_ls_matrix_type full
_refine_ls_number_parameters 154
_refine_ls_number_reflns 3162
_refine_ls_number_restraints 0
_refine_ls_restrained_S_all 1.036
_refine_ls_R_factor_gt 0.0296
_refine_ls_shift/su_max 0.001
_refine_ls_shift/su_mean 0.000
_refine_ls_structure_factor_coef Fsqd
_refine_ls_weighting_details 'calc w=1/[\s^2^(Fo^2^)+(0.0432P)^2^+0.5084P] where P=(Fo^2^+2Fc^2^)/3'
_refine_ls_weighting_scheme calc
_refine_ls_wR_factor_gt 0.0790
_refine_ls_wR_factor_ref 0.0871
_reflns_number_gt 2473
_reflns_number_total 3162
_reflns_threshold_expression I>2sigma(I)
_cod_data_source_file wm5017sup1.cif
_cod_data_source_block I
_cod_original_sg_symbol_H-M 'P 21/c'
_cod_database_code 2239337
_cod_database_fobs_code 2239337

loop_
_symmetry_equiv_pos_as_xyz
'x, y, z'
'-x, y+1/2, -z+1/2'
'-x, -y, -z'
'x, -y-1/2, z-1/2'

loop_
_atom_site_type_symbol
_atom_site_label
_atom_site_fract_x
_atom_site_fract_y
_atom_site_fract_z
_atom_site_U_iso_or_equiv
_atom_site_adp_type
_atom_site_calc_flag
_atom_site_refinement_flags
_atom_site_occupancy
_atom_site_symmetry_multiplicity
Zn Zn1 0.34226(3) 0.80572(3) 0.74784(2) 0.04641(11) Uani d . 1 1
Cl Cl1 0.39773(7) 0.82340(8) 0.90676(5) 0.0634(2) Uani d . 1 1
Cl Cl2 0.19959(7) 0.97104(7) 0.69087(6) 0.0684(2) Uani d . 1 1
O O1W 0.1166(3) 0.7064(4) 0.9784(2) 0.1265(12) Uani d . 1 1
H H1WA 0.1788 0.7355 0.9456 0.152 Uiso d R 1 1
H H1WB 0.1429 0.7043 1.0377 0.152 Uiso d R 1 1
N N1 0.25814(18) 0.6260(2) 0.70857(13) 0.0443(4) Uani d . 1 1
N N2 0.21115(19) 0.43655(19) 0.62798(13) 0.0430(4) Uani d . 1 1
N N3 0.29331(19) 0.1944(2) 0.37271(14) 0.0452(4) Uani d . 1 1
N N4 0.49316(19) 0.1728(2) 0.32351(14) 0.0458(5) Uani d . 1 1
C C1 0.1371(2) 0.5783(3) 0.73318(17) 0.0474(6) Uani d . 1 1
H H1A 0.0841 0.6199 0.7771 0.057 Uiso calc R 1 1
C C2 0.2989(2) 0.5376(2) 0.64438(16) 0.0449(5) Uani d . 1 1
H H2A 0.3782 0.5449 0.6146 0.054 Uiso calc R 1 1
C C3 0.1072(2) 0.4622(3) 0.68377(17) 0.0481(6) Uani d . 1 1
H H3A 0.0310 0.4096 0.6869 0.058 Uiso calc R 1 1
C C4 0.2215(3) 0.3244(2) 0.55803(18) 0.0505(6) Uani d . 1 1
H H4A 0.1746 0.2443 0.5797 0.061 Uiso calc R 1 1
H H4B 0.3137 0.2993 0.5542 0.061 Uiso calc R 1 1
C C5 0.1646(2) 0.3666(3) 0.45951(16) 0.0489(5) Uani d . 1 1
H H5A 0.2165 0.4420 0.4363 0.059 Uiso calc R 1 1
H H5B 0.0752 0.3999 0.4651 0.059 Uiso calc R 1 1
C C6 0.1616(2) 0.2514(3) 0.3861(2) 0.0555(6) Uani d . 1 1
H H6A 0.1046 0.1785 0.4068 0.067 Uiso calc R 1 1
H H6B 0.1241 0.2858 0.3247 0.067 Uiso calc R 1 1
C C7 0.3435(3) 0.0752(3) 0.41050(19) 0.0571(6) Uani d . 1 1
H H7A 0.3011 0.0141 0.4498 0.069 Uiso calc R 1 1
C C8 0.3855(2) 0.2498(3) 0.32038(17) 0.0489(6) Uani d . 1 1
H H8A 0.3753 0.3318 0.2862 0.059 Uiso calc R 1 1
C C9 0.4668(3) 0.0622(3) 0.38023(18) 0.0533(6) Uani d . 1 1
H H9A 0.5245 -0.0101 0.3955 0.064 Uiso calc R 1 1

loop_
_atom_site_aniso_label
_atom_site_aniso_U_11
_atom_site_aniso_U_22
_atom_site_aniso_U_33
_atom_site_aniso_U_12
_atom_site_aniso_U_13
_atom_site_aniso_U_23
Zn1 0.04298(17) 0.04543(18) 0.05161(18) 0.00076(12) 0.00928(12) -0.00741(12)
Cl1 0.0657(4) 0.0750(5) 0.0500(4) -0.0032(3) 0.0081(3) -0.0131(3)
Cl2 0.0546(4) 0.0569(4) 0.0943(5) 0.0137(3) 0.0087(4) 0.0021(4)
O1W 0.0764(17) 0.190(4) 0.116(2) 0.0006(18) 0.0274(16) -0.022(2)
N1 0.0451(10) 0.0451(11) 0.0431(10) 0.0013(9) 0.0051(8) -0.0024(8)
N2 0.0450(10) 0.0398(10) 0.0437(10) 0.0030(8) 0.0000(8) -0.0004(8)
N3 0.0391(10) 0.0488(12) 0.0480(11) -0.0025(8) 0.0062(8) -0.0095(9)
N4 0.0453(11) 0.0478(12) 0.0451(11) 0.0026(9) 0.0088(8) -0.0006(8)
C1 0.0415(12) 0.0553(15) 0.0462(12) 0.0047(11) 0.0082(10) 0.0008(10)
C2 0.0439(12) 0.0435(13) 0.0477(12) -0.0006(10) 0.0070(10) -0.0029(10)
C3 0.0403(12) 0.0522(15) 0.0518(13) -0.0034(10) 0.0029(10) 0.0065(11)
C4 0.0585(15) 0.0388(13) 0.0536(14) 0.0029(11) -0.0008(11) -0.0051(10)
C5 0.0466(13) 0.0520(14) 0.0486(13) 0.0060(11) 0.0062(10) -0.0028(11)
C6 0.0366(12) 0.0696(17) 0.0604(15) 0.0003(12) 0.0040(11) -0.0170(13)
C7 0.0603(16) 0.0513(15) 0.0614(15) -0.0057(12) 0.0171(12) 0.0044(12)
C8 0.0467(13) 0.0493(14) 0.0514(14) 0.0031(11) 0.0094(11) 0.0013(11)
C9 0.0574(15) 0.0461(14) 0.0570(14) 0.0063(11) 0.0088(12) 0.0011(11)

loop_
_atom_type_symbol
_atom_type_description
_atom_type_scat_dispersion_real
_atom_type_scat_dispersion_imag
_atom_type_scat_source
C C 0.0033 0.0016 'International Tables Vol C Tables 4.2.6.8 and 6.1.1.4'
H H 0.0000 0.0000 'International Tables Vol C Tables 4.2.6.8 and 6.1.1.4'
N N 0.0061 0.0033 'International Tables Vol C Tables 4.2.6.8 and 6.1.1.4'
O O 0.0106 0.0060 'International Tables Vol C Tables 4.2.6.8 and 6.1.1.4'
Zn Zn 0.2839 1.4301 'International Tables Vol C Tables 4.2.6.8 and 6.1.1.4'
Cl Cl 0.1484 0.1585 'International Tables Vol C Tables 4.2.6.8 and 6.1.1.4'

loop_
_geom_angle_atom_site_label_1
_geom_angle_atom_site_label_2
_geom_angle_atom_site_label_3
_geom_angle_site_symmetry_1
_geom_angle_site_symmetry_3
_geom_angle
N1 Zn1 N4 . 3_666 108.03(8)
N1 Zn1 Cl1 . . 114.12(6)
N4 Zn1 Cl1 3_666 . 108.26(6)
N1 Zn1 Cl2 . . 105.77(6)
N4 Zn1 Cl2 3_666 . 106.63(6)
Cl1 Zn1 Cl2 . . 113.66(3)
H1WA O1W H1WB . . 109.3
C2 N1 C1 . . 105.7(2)
C2 N1 Zn1 . . 127.09(16)
C1 N1 Zn1 . . 126.64(16)
C2 N2 C3 . . 107.35(19)
C2 N2 C4 . . 125.7(2)
C3 N2 C4 . . 126.8(2)
C8 N3 C7 . . 107.2(2)
C8 N3 C6 . . 126.3(2)
C7 N3 C6 . . 126.5(2)
C8 N4 C9 . . 105.8(2)
C8 N4 Zn1 . 3_666 129.55(17)
C9 N4 Zn1 . 3_666 124.41(16)
C3 C1 N1 . . 109.3(2)
C3 C1 H1A . . 125.3
N1 C1 H1A . . 125.3
N1 C2 N2 . . 111.0(2)
N1 C2 H2A . . 124.5
N2 C2 H2A . . 124.5
C1 C3 N2 . . 106.6(2)
C1 C3 H3A . . 126.7
N2 C3 H3A . . 126.7
N2 C4 C5 . . 111.01(19)
N2 C4 H4A . . 109.4
C5 C4 H4A . . 109.4
N2 C4 H4B . . 109.4
C5 C4 H4B . . 109.4
H4A C4 H4B . . 108.0
C4 C5 C6 . . 113.6(2)
C4 C5 H5A . . 108.8
C6 C5 H5A . . 108.8
C4 C5 H5B . . 108.8
C6 C5 H5B . . 108.8
H5A C5 H5B . . 107.7
N3 C6 C5 . . 112.65(19)
N3 C6 H6A . . 109.1
C5 C6 H6A . . 109.1
N3 C6 H6B . . 109.1
C5 C6 H6B . . 109.1
H6A C6 H6B . . 107.8
C9 C7 N3 . . 106.9(2)
C9 C7 H7A . . 126.5
N3 C7 H7A . . 126.5
N4 C8 N3 . . 111.1(2)
N4 C8 H8A . . 124.4
N3 C8 H8A . . 124.4
C7 C9 N4 . . 108.9(2)
C7 C9 H9A . . 125.5
N4 C9 H9A . . 125.5

loop_
_geom_bond_atom_site_label_1
_geom_bond_atom_site_label_2
_geom_bond_site_symmetry_2
_geom_bond_distance
Zn1 N1 . 2.0038(19)
Zn1 N4 3_666 2.0053(19)
Zn1 Cl1 . 2.2476(7)
Zn1 Cl2 . 2.2694(7)
O1W H1WA . 0.8500
O1W H1WB . 0.8500
N1 C2 . 1.323(3)
N1 C1 . 1.375(3)
N2 C2 . 1.334(3)
N2 C3 . 1.370(3)
N2 C4 . 1.468(3)
N3 C8 . 1.333(3)
N3 C7 . 1.357(3)
N3 C6 . 1.468(3)
N4 C8 . 1.322(3)
N4 C9 . 1.369(3)
N4 Zn1 3_666 2.0053(19)
C1 C3 . 1.345(3)
C1 H1A . 0.9300
C2 H2A . 0.9300
C3 H3A . 0.9300
C4 C5 . 1.507(3)
C4 H4A . 0.9700
C4 H4B . 0.9700
C5 C6 . 1.513(3)
C5 H5A . 0.9700
C5 H5B . 0.9700
C6 H6A . 0.9700
C6 H6B . 0.9700
C7 C9 . 1.350(4)
C7 H7A . 0.9300
C8 H8A . 0.9300
C9 H9A . 0.9300

loop_
_geom_hbond_atom_site_label_D
_geom_hbond_atom_site_label_H
_geom_hbond_atom_site_label_A
_geom_hbond_site_symmetry_A
_geom_hbond_distance_DH
_geom_hbond_distance_HA
_geom_hbond_distance_DA
_geom_hbond_angle_DHA
O1W H1WA Cl1 . 0.85 2.47 3.282(3) 160.1
O1W H1WB Cl2 4_576 0.85 2.76 3.473(4) 143.1

loop_
_geom_torsion_atom_site_label_1
_geom_torsion_atom_site_label_2
_geom_torsion_atom_site_label_3
_geom_torsion_atom_site_label_4
_geom_torsion_site_symmetry_1
_geom_torsion
N4 Zn1 N1 C2 3_666 -2.4(2)
Cl1 Zn1 N1 C2 . -122.86(18)
Cl2 Zn1 N1 C2 . 111.46(19)
N4 Zn1 N1 C1 3_666 -172.98(18)
Cl1 Zn1 N1 C1 . 66.57(19)
Cl2 Zn1 N1 C1 . -59.12(19)
C2 N1 C1 C3 . 0.2(3)
Zn1 N1 C1 C3 . 172.38(16)
C1 N1 C2 N2 . -0.6(3)
Zn1 N1 C2 N2 . -172.77(14)
C3 N2 C2 N1 . 0.8(3)
C4 N2 C2 N1 . 177.2(2)
N1 C1 C3 N2 . 0.3(3)
C2 N2 C3 C1 . -0.7(2)
C4 N2 C3 C1 . -177.0(2)
C2 N2 C4 C5 . -86.8(3)
C3 N2 C4 C5 . 88.8(3)
N2 C4 C5 C6 . -175.0(2)
C8 N3 C6 C5 . -78.9(3)
C7 N3 C6 C5 . 101.8(3)
C4 C5 C6 N3 . -58.6(3)
C8 N3 C7 C9 . 0.5(3)
C6 N3 C7 C9 . 180.0(2)
C9 N4 C8 N3 . 0.6(3)
Zn1 N4 C8 N3 3_666 174.77(15)
C7 N3 C8 N4 . -0.7(3)
C6 N3 C8 N4 . 179.8(2)
N3 C7 C9 N4 . -0.2(3)
C8 N4 C9 C7 . -0.2(3)
Zn1 N4 C9 C7 3_666 -174.79(17)
